data_4033359
loop_
_publ_author_name
'Kyle T. Hufziger'
'Fathima Shazna Thowfeik'
'David J. Charboneau'
'Ismael Nieto'
'William G. Dougherty'
'W. Scott Kassel'
'Timothy J. Dudley'
'Edward J. Merino'
'Elizabeth T. Papish'
'Jared J. Paul'

_publ_section_title
;
 Ruthenium Dihydroxybipyridine Complexes are Tumor Activated Prodrugs Due
 to Low pH and Blue Light Induced Ligand Release
;
_journal_name_full 'Journal of Inorganic Biochemistry'
_journal_page_first 103
_journal_page_last 111
_journal_paper_doi 10.1016/j.jinorgbio.2013.10.008
_journal_volume 130
_journal_year 2014
_chemical_formula_sum 'C33 H28.5 N6.5 O2.5 Ru'
_chemical_formula_weight 657.19
_space_group_IT_number 2
_symmetry_cell_setting triclinic
_symmetry_space_group_name_Hall '-P 1'
_symmetry_space_group_name_H-M 'P -1'
_atom_sites_solution_hydrogens geom
_atom_sites_solution_primary direct
_atom_sites_solution_secondary difmap
_cell_angle_alpha 84.343(4)
_cell_angle_beta 88.748(4)
_cell_angle_gamma 73.877(4)
_cell_formula_units_Z 2
_cell_length_a 9.4108(7)
_cell_length_b 12.2807(9)
_cell_length_c 13.0032(10)
_cell_measurement_reflns_used 8759
_cell_measurement_temperature 120(2)
_cell_measurement_theta_max 31.53
_cell_measurement_theta_min 2.43
_cell_volume 1436.63(19)
_computing_cell_refinement 'Bruker SAINT'
_computing_data_collection 'Bruker APEX2'
_computing_data_reduction 'Bruker SAINT'
_computing_molecular_graphics 'Bruker SHELXTL'
_computing_publication_material 'Bruker SHELXTL'
_computing_structure_refinement 'SHELXL-97 (Sheldrick, 2008)'
_computing_structure_solution 'SHELXS-97 (Sheldrick, 2008)'
_diffrn_ambient_temperature 120(2)
_diffrn_measured_fraction_theta_full 0.981
_diffrn_measured_fraction_theta_max 0.981
_diffrn_measurement_device_type 'Bruker APEX-II CCD'
_diffrn_measurement_method '\f and \w scans'
_diffrn_radiation_monochromator graphite
_diffrn_radiation_source 'fine-focus sealed tube'
_diffrn_radiation_type MoK\a
_diffrn_radiation_wavelength 0.71073
_diffrn_reflns_av_R_equivalents 0.0293
_diffrn_reflns_av_sigmaI/netI 0.0447
_diffrn_reflns_limit_h_max 13
_diffrn_reflns_limit_h_min -13
_diffrn_reflns_limit_k_max 18
_diffrn_reflns_limit_k_min -18
_diffrn_reflns_limit_l_max 16
_diffrn_reflns_limit_l_min -19
_diffrn_reflns_number 26434
_diffrn_reflns_theta_full 31.79
_diffrn_reflns_theta_max 31.79
_diffrn_reflns_theta_min 1.57
_exptl_absorpt_coefficient_mu 0.591
_exptl_absorpt_correction_T_max 0.9433
_exptl_absorpt_correction_T_min 0.9011
_exptl_absorpt_correction_type multi-scan
_exptl_absorpt_process_details SADABS
_exptl_crystal_colour red
_exptl_crystal_density_diffrn 1.519
_exptl_crystal_density_method 'not measured'
_exptl_crystal_description block
_exptl_crystal_F_000 672
_exptl_crystal_size_max 0.18
_exptl_crystal_size_mid 0.18
_exptl_crystal_size_min 0.10
_refine_diff_density_max 0.778
_refine_diff_density_min -0.513
_refine_diff_density_rms 0.085
_refine_ls_extinction_method none
_refine_ls_goodness_of_fit_ref 1.024
_refine_ls_hydrogen_treatment constr
_refine_ls_matrix_type full
_refine_ls_number_parameters 352
_refine_ls_number_reflns 9615
_refine_ls_number_restraints 0
_refine_ls_restrained_S_all 1.024
_refine_ls_R_factor_all 0.0478
_refine_ls_R_factor_gt 0.0368
_refine_ls_shift/su_max 0.001
_refine_ls_shift/su_mean 0.000
_refine_ls_structure_factor_coef Fsqd
_refine_ls_weighting_details 'calc w=1/[\s^2^(Fo^2^)+(0.0485P)^2^] where P=(Fo^2^+2Fc^2^)/3'
_refine_ls_weighting_scheme calc
_refine_ls_wR_factor_gt 0.0854
_refine_ls_wR_factor_ref 0.0889
_reflns_number_gt 7918
_reflns_number_total 9615
_reflns_threshold_expression >2sigma(I)
_cod_data_source_file J-Inorg-Biochem-2014-130-1032.cif
_cod_data_source_block paul020s
_cod_depositor_comments
;
The following automatic conversions were performed:

'_symmetry_cell_setting' value 'Triclinic' changed to 'triclinic'
according to the built-in table from CIF Core dictionary named
'cif_core.dic' version 2.4.1 from 2010-06-29.

Automatic conversion script
Id: cif_fix_values 5376 2017-05-30 11:51:03Z andrius 
;
_cod_original_sg_symbol_H-M P-1
_cod_original_formula_sum 'C33 H28.50 N6.50 O2.50 Ru'
_cod_database_code 4033359

loop_
_symmetry_equiv_pos_as_xyz
'x, y, z'
'-x, -y, -z'

loop_
_atom_site_label
_atom_site_type_symbol
_atom_site_fract_x
_atom_site_fract_y
_atom_site_fract_z
_atom_site_U_iso_or_equiv
_atom_site_adp_type
_atom_site_occupancy
_atom_site_symmetry_multiplicity
_atom_site_calc_flag
_atom_site_refinement_flags
_atom_site_disorder_assembly
_atom_site_disorder_group
Ru1 Ru 0.629655(15) 0.695578(12) 0.718633(10) 0.01988(5) Uani 1 1 d . . .
N1 N 0.82777(18) 0.71841(16) 0.65599(12) 0.0289(4) Uani 1 1 d . . .
N2 N 0.76469(16) 0.52719(14) 0.72193(11) 0.0234(3) Uani 1 1 d . . .
N3 N 0.68430(16) 0.69948(13) 0.86923(11) 0.0218(3) Uani 1 1 d . . .
N4 N 0.44966(16) 0.66296(12) 0.79455(11) 0.0196(3) Uani 1 1 d . . .
N5 N 0.55593(16) 0.70098(13) 0.57044(11) 0.0216(3) Uani 1 1 d . . .
N6 N 0.49978(18) 0.85998(14) 0.69477(12) 0.0256(3) Uani 1 1 d . . .
O1 O 0.77276(19) 0.91075(14) 0.66209(13) 0.0440(4) Uani 1 1 d . . .
O2 O 0.59837(15) 0.43826(11) 0.79821(10) 0.0275(3) Uani 1 1 d . . .
C1 C 0.8561(2) 0.8225(2) 0.63061(16) 0.0367(5) Uani 1 1 d . . .
C2 C 0.9844(3) 0.8217(3) 0.56490(18) 0.0490(7) Uani 1 1 d . . .
H2A H 1.0050 0.8918 0.5429 0.059 Uiso 1 1 calc R . .
C3 C 1.0741(3) 0.7244(3) 0.53467(17) 0.0498(7) Uani 1 1 d . . .
H3A H 1.1542 0.7268 0.4896 0.060 Uiso 1 1 calc R . .
C4 C 1.0497(2) 0.6209(2) 0.56918(15) 0.0415(6) Uani 1 1 d . . .
H4A H 1.1146 0.5515 0.5507 0.050 Uiso 1 1 calc R . .
C5 C 0.9283(2) 0.6211(2) 0.63121(14) 0.0314(5) Uani 1 1 d . . .
C6 C 0.9012(2) 0.51451(19) 0.67841(14) 0.0295(4) Uani 1 1 d . . .
C7 C 1.0078(2) 0.4104(2) 0.68287(17) 0.0399(5) Uani 1 1 d . . .
H7A H 1.1019 0.4042 0.6522 0.048 Uiso 1 1 calc R . .
C8 C 0.9745(2) 0.3147(2) 0.73331(19) 0.0423(6) Uani 1 1 d . . .
H8A H 1.0469 0.2429 0.7387 0.051 Uiso 1 1 calc R . .
C9 C 0.8389(2) 0.32481(18) 0.77428(17) 0.0356(5) Uani 1 1 d . . .
H9A H 0.8175 0.2597 0.8095 0.043 Uiso 1 1 calc R . .
C10 C 0.7264(2) 0.43140(17) 0.76588(13) 0.0257(4) Uani 1 1 d . . .
C11 C 0.8062(2) 0.72392(18) 0.90206(15) 0.0299(4) Uani 1 1 d . . .
H11A H 0.8729 0.7426 0.8521 0.036 Uiso 1 1 calc R . .
C12 C 0.8375(2) 0.72277(19) 1.00538(15) 0.0314(4) Uani 1 1 d . . .
H12A H 0.9236 0.7411 1.0259 0.038 Uiso 1 1 calc R . .
C13 C 0.7406(2) 0.69424(17) 1.07939(14) 0.0291(4) Uani 1 1 d . . .
H13A H 0.7613 0.6912 1.1510 0.035 Uiso 1 1 calc R . .
C14 C 0.6149(2) 0.67057(16) 1.04715(14) 0.0246(4) Uani 1 1 d . . .
H14A H 0.5469 0.6521 1.0963 0.030 Uiso 1 1 calc R . .
C15 C 0.58845(19) 0.67404(15) 0.94185(13) 0.0200(3) Uani 1 1 d . . .
C16 C 0.45626(18) 0.65372(14) 0.89924(13) 0.0195(3) Uani 1 1 d . . .
C17 C 0.3463(2) 0.62586(16) 0.96079(14) 0.0235(3) Uani 1 1 d . . .
H17A H 0.3544 0.6191 1.0340 0.028 Uiso 1 1 calc R . .
C18 C 0.2248(2) 0.60803(17) 0.91400(15) 0.0274(4) Uani 1 1 d . . .
H18A H 0.1493 0.5874 0.9544 0.033 Uiso 1 1 calc R . .
C19 C 0.2158(2) 0.62098(18) 0.80683(15) 0.0291(4) Uani 1 1 d . . .
H19A H 0.1325 0.6112 0.7729 0.035 Uiso 1 1 calc R . .
C20 C 0.32916(19) 0.64827(16) 0.74993(14) 0.0240(4) Uani 1 1 d . . .
H20A H 0.3219 0.6570 0.6767 0.029 Uiso 1 1 calc R . .
C21 C 0.5918(2) 0.61481(17) 0.50965(14) 0.0260(4) Uani 1 1 d . . .
H21A H 0.6541 0.5433 0.5369 0.031 Uiso 1 1 calc R . .
C22 C 0.5411(2) 0.62641(18) 0.40884(14) 0.0299(4) Uani 1 1 d . . .
H22A H 0.5695 0.5639 0.3681 0.036 Uiso 1 1 calc R . .
C23 C 0.4496(2) 0.72885(19) 0.36801(15) 0.0326(4) Uani 1 1 d . . .
H23A H 0.4138 0.7379 0.2991 0.039 Uiso 1 1 calc R . .
C24 C 0.4107(2) 0.81834(18) 0.42904(14) 0.0297(4) Uani 1 1 d . . .
H24A H 0.3479 0.8899 0.4025 0.036 Uiso 1 1 calc R . .
C25 C 0.46471(19) 0.80249(16) 0.53021(14) 0.0234(4) Uani 1 1 d . . .
C26 C 0.4316(2) 0.89131(16) 0.60117(14) 0.0260(4) Uani 1 1 d . . .
C27 C 0.3381(2) 0.99947(18) 0.57583(17) 0.0345(4) Uani 1 1 d . . .
H27A H 0.2915 1.0195 0.5099 0.041 Uiso 1 1 calc R . .
C28 C 0.3143(3) 1.07712(19) 0.64802(19) 0.0421(5) Uani 1 1 d . . .
H28A H 0.2514 1.1520 0.6325 0.051 Uiso 1 1 calc R . .
C29 C 0.3831(3) 1.0448(2) 0.74367(19) 0.0435(6) Uani 1 1 d . . .
H29A H 0.3671 1.0972 0.7946 0.052 Uiso 1 1 calc R . .
C30 C 0.4739(3) 0.93718(19) 0.76436(17) 0.0383(5) Uani 1 1 d . . .
H30A H 0.5204 0.9161 0.8302 0.046 Uiso 1 1 calc R . .

loop_
_atom_site_aniso_label
_atom_site_aniso_U_11
_atom_site_aniso_U_22
_atom_site_aniso_U_33
_atom_site_aniso_U_23
_atom_site_aniso_U_13
_atom_site_aniso_U_12
Ru1 0.01767(7) 0.03163(8) 0.01272(7) -0.00465(5) -0.00001(4) -0.00988(5)
N1 0.0237(8) 0.0523(10) 0.0157(7) -0.0011(7) -0.0014(6) -0.0196(7)
N2 0.0174(7) 0.0376(8) 0.0150(7) -0.0071(6) -0.0025(5) -0.0056(6)
N3 0.0201(7) 0.0316(8) 0.0158(7) -0.0056(6) -0.0003(5) -0.0092(6)
N4 0.0173(7) 0.0248(7) 0.0167(6) -0.0047(6) -0.0009(5) -0.0048(5)
N5 0.0193(7) 0.0331(8) 0.0150(6) -0.0028(6) 0.0014(5) -0.0114(6)
N6 0.0289(8) 0.0294(8) 0.0209(7) -0.0045(6) 0.0025(6) -0.0114(7)
O1 0.0450(10) 0.0477(10) 0.0458(10) 0.0135(8) -0.0116(7) -0.0287(8)
O2 0.0299(7) 0.0323(7) 0.0202(6) -0.0044(5) 0.0042(5) -0.0080(6)
C1 0.0320(11) 0.0542(14) 0.0277(10) 0.0122(10) -0.0099(8) -0.0232(10)
C2 0.0427(14) 0.0774(18) 0.0346(12) 0.0233(13) -0.0123(10) -0.0382(14)
C3 0.0281(12) 0.096(2) 0.0268(11) 0.0060(13) -0.0018(9) -0.0246(13)
C4 0.0240(10) 0.0839(18) 0.0206(9) -0.0090(11) 0.0025(7) -0.0204(11)
C5 0.0175(8) 0.0649(14) 0.0154(8) -0.0098(9) -0.0018(6) -0.0152(9)
C6 0.0181(8) 0.0542(12) 0.0190(8) -0.0157(8) -0.0009(6) -0.0103(8)
C7 0.0187(9) 0.0630(15) 0.0370(11) -0.0211(11) -0.0002(8) -0.0041(9)
C8 0.0293(11) 0.0447(13) 0.0498(14) -0.0187(11) -0.0083(10) 0.0005(9)
C9 0.0326(11) 0.0357(11) 0.0366(12) -0.0087(9) -0.0112(9) -0.0037(9)
C10 0.0256(9) 0.0359(10) 0.0144(8) -0.0082(7) -0.0063(6) -0.0040(8)
C11 0.0252(9) 0.0480(12) 0.0217(9) -0.0084(8) -0.0002(7) -0.0169(9)
C12 0.0267(10) 0.0487(12) 0.0242(9) -0.0120(9) -0.0040(7) -0.0162(9)
C13 0.0303(10) 0.0407(11) 0.0173(8) -0.0083(8) -0.0049(7) -0.0091(8)
C14 0.0261(9) 0.0307(9) 0.0176(8) -0.0037(7) -0.0011(6) -0.0084(7)
C15 0.0192(8) 0.0252(8) 0.0160(7) -0.0045(7) -0.0011(6) -0.0057(6)
C16 0.0183(8) 0.0233(8) 0.0164(7) -0.0046(6) -0.0010(6) -0.0042(6)
C17 0.0213(8) 0.0319(9) 0.0171(8) -0.0030(7) 0.0016(6) -0.0070(7)
C18 0.0194(9) 0.0383(10) 0.0255(9) -0.0028(8) 0.0030(7) -0.0099(8)
C19 0.0183(9) 0.0454(11) 0.0252(9) -0.0058(8) -0.0013(7) -0.0105(8)
C20 0.0194(8) 0.0348(10) 0.0182(8) -0.0041(7) -0.0021(6) -0.0078(7)
C21 0.0246(9) 0.0356(10) 0.0200(8) -0.0063(8) 0.0000(7) -0.0106(8)
C22 0.0323(10) 0.0420(11) 0.0194(9) -0.0078(8) -0.0001(7) -0.0154(9)
C23 0.0359(11) 0.0506(12) 0.0176(8) 0.0005(9) -0.0058(7) -0.0233(10)
C24 0.0304(10) 0.0398(11) 0.0221(9) 0.0041(8) -0.0062(7) -0.0170(8)
C25 0.0205(8) 0.0329(9) 0.0199(8) 0.0005(7) 0.0002(6) -0.0133(7)
C26 0.0243(9) 0.0323(9) 0.0239(9) -0.0006(8) 0.0031(7) -0.0127(8)
C27 0.0339(11) 0.0352(11) 0.0323(11) 0.0029(9) 0.0029(8) -0.0087(9)
C28 0.0454(14) 0.0302(11) 0.0470(14) -0.0009(10) 0.0097(10) -0.0058(10)
C29 0.0569(15) 0.0351(11) 0.0383(12) -0.0118(10) 0.0115(11) -0.0106(11)
C30 0.0522(14) 0.0380(11) 0.0270(10) -0.0099(9) 0.0045(9) -0.0145(10)

loop_
_atom_type_symbol
_atom_type_description
_atom_type_scat_dispersion_real
_atom_type_scat_dispersion_imag
_atom_type_scat_source
C C 0.0033 0.0016 'International Tables Vol C Tables 4.2.6.8 and 6.1.1.4'
H H 0.0000 0.0000 'International Tables Vol C Tables 4.2.6.8 and 6.1.1.4'
N N 0.0061 0.0033 'International Tables Vol C Tables 4.2.6.8 and 6.1.1.4'
O O 0.0106 0.0060 'International Tables Vol C Tables 4.2.6.8 and 6.1.1.4'
Ru Ru -1.2594 0.8363 'International Tables Vol C Tables 4.2.6.8 and 6.1.1.4'

loop_
_geom_angle_atom_site_label_1
_geom_angle_atom_site_label_2
_geom_angle_atom_site_label_3
_geom_angle
_geom_angle_site_symmetry_1
_geom_angle_site_symmetry_3
N3 Ru1 N6 97.35(6) . .
N3 Ru1 N5 174.74(6) . .
N6 Ru1 N5 78.47(6) . .
N3 Ru1 N4 78.63(6) . .
N6 Ru1 N4 85.43(6) . .
N5 Ru1 N4 97.75(6) . .
N3 Ru1 N1 95.85(6) . .
N6 Ru1 N1 99.00(7) . .
N5 Ru1 N1 88.00(6) . .
N4 Ru1 N1 173.38(6) . .
N3 Ru1 N2 89.79(6) . .
N6 Ru1 N2 172.49(6) . .
N5 Ru1 N2 94.53(6) . .
N4 Ru1 N2 98.34(6) . .
N1 Ru1 N2 77.83(7) . .
C5 N1 C1 119.57(17) . .
C5 N1 Ru1 114.88(13) . .
C1 N1 Ru1 125.28(15) . .
C6 N2 C10 119.27(16) . .
C6 N2 Ru1 115.51(13) . .
C10 N2 Ru1 125.21(12) . .
C11 N3 C15 118.14(15) . .
C11 N3 Ru1 125.71(12) . .
C15 N3 Ru1 116.15(11) . .
C20 N4 C16 118.03(15) . .
C20 N4 Ru1 126.09(12) . .
C16 N4 Ru1 115.86(11) . .
C21 N5 C25 117.83(15) . .
C21 N5 Ru1 125.98(13) . .
C25 N5 Ru1 116.17(12) . .
C30 N6 C26 118.11(18) . .
C30 N6 Ru1 125.58(14) . .
C26 N6 Ru1 116.28(13) . .
O1 C1 N1 120.16(19) . .
O1 C1 C2 123.5(2) . .
N1 C1 C2 116.4(2) . .
C3 C2 C1 121.8(2) . .
C3 C2 H2A 119.1 . .
C1 C2 H2A 119.1 . .
C2 C3 C4 120.1(2) . .
C2 C3 H3A 120.0 . .
C4 C3 H3A 120.0 . .
C5 C4 C3 118.3(2) . .
C5 C4 H4A 120.8 . .
C3 C4 H4A 120.8 . .
N1 C5 C4 123.2(2) . .
N1 C5 C6 114.98(16) . .
C4 C5 C6 121.8(2) . .
N2 C6 C7 122.4(2) . .
N2 C6 C5 114.71(18) . .
C7 C6 C5 122.81(18) . .
C6 C7 C8 118.9(2) . .
C6 C7 H7A 120.6 . .
C8 C7 H7A 120.6 . .
C9 C8 C7 119.6(2) . .
C9 C8 H8A 120.2 . .
C7 C8 H8A 120.2 . .
C8 C9 C10 121.6(2) . .
C8 C9 H9A 119.2 . .
C10 C9 H9A 119.2 . .
O2 C10 N2 121.08(17) . .
O2 C10 C9 121.01(19) . .
N2 C10 C9 117.90(18) . .
N3 C11 C12 122.52(18) . .
N3 C11 H11A 118.7 . .
C12 C11 H11A 118.7 . .
C11 C12 C13 119.09(17) . .
C11 C12 H12A 120.5 . .
C13 C12 H12A 120.5 . .
C14 C13 C12 119.09(17) . .
C14 C13 H13A 120.5 . .
C12 C13 H13A 120.5 . .
C13 C14 C15 119.27(17) . .
C13 C14 H14A 120.4 . .
C15 C14 H14A 120.4 . .
N3 C15 C14 121.87(15) . .
N3 C15 C16 114.40(14) . .
C14 C15 C16 123.71(16) . .
N4 C16 C17 122.24(15) . .
N4 C16 C15 114.80(15) . .
C17 C16 C15 122.96(15) . .
C18 C17 C16 119.17(16) . .
C18 C17 H17A 120.4 . .
C16 C17 H17A 120.4 . .
C17 C18 C19 118.58(17) . .
C17 C18 H18A 120.7 . .
C19 C18 H18A 120.7 . .
C20 C19 C18 119.45(17) . .
C20 C19 H19A 120.3 . .
C18 C19 H19A 120.3 . .
N4 C20 C19 122.47(16) . .
N4 C20 H20A 118.8 . .
C19 C20 H20A 118.8 . .
N5 C21 C22 122.50(18) . .
N5 C21 H21A 118.7 . .
C22 C21 H21A 118.7 . .
C23 C22 C21 119.74(19) . .
C23 C22 H22A 120.1 . .
C21 C22 H22A 120.1 . .
C22 C23 C24 118.81(17) . .
C22 C23 H23A 120.6 . .
C24 C23 H23A 120.6 . .
C23 C24 C25 119.33(19) . .
C23 C24 H24A 120.3 . .
C25 C24 H24A 120.3 . .
N5 C25 C24 121.78(17) . .
N5 C25 C26 114.29(15) . .
C24 C25 C26 123.93(18) . .
N6 C26 C27 122.12(18) . .
N6 C26 C25 114.77(17) . .
C27 C26 C25 123.12(18) . .
C28 C27 C26 118.7(2) . .
C28 C27 H27A 120.7 . .
C26 C27 H27A 120.7 . .
C27 C28 C29 119.1(2) . .
C27 C28 H28A 120.4 . .
C29 C28 H28A 120.4 . .
C30 C29 C28 119.7(2) . .
C30 C29 H29A 120.2 . .
C28 C29 H29A 120.2 . .
N6 C30 C29 122.3(2) . .
N6 C30 H30A 118.8 . .
C29 C30 H30A 118.8 . .

loop_
_geom_bond_atom_site_label_1
_geom_bond_atom_site_label_2
_geom_bond_distance
_geom_bond_site_symmetry_2
Ru1 N3 2.0439(14) .
Ru1 N6 2.0467(16) .
Ru1 N5 2.0511(14) .
Ru1 N4 2.0567(15) .
Ru1 N1 2.0969(15) .
Ru1 N2 2.1020(16) .
N1 C5 1.364(3) .
N1 C1 1.384(3) .
N2 C6 1.367(2) .
N2 C10 1.391(3) .
N3 C11 1.351(2) .
N3 C15 1.365(2) .
N4 C20 1.348(2) .
N4 C16 1.356(2) .
N5 C21 1.347(2) .
N5 C25 1.364(2) .
N6 C30 1.345(3) .
N6 C26 1.359(2) .
O1 C1 1.249(3) .
O2 C10 1.251(2) .
C1 C2 1.462(3) .
C2 C3 1.346(4) .
C2 H2A 0.9500 .
C3 C4 1.384(4) .
C3 H3A 0.9500 .
C4 C5 1.383(3) .
C4 H4A 0.9500 .
C5 C6 1.475(3) .
C6 C7 1.385(3) .
C7 C8 1.398(3) .
C7 H7A 0.9500 .
C8 C9 1.350(3) .
C8 H8A 0.9500 .
C9 C10 1.433(3) .
C9 H9A 0.9500 .
C11 C12 1.379(3) .
C11 H11A 0.9500 .
C12 C13 1.397(3) .
C12 H12A 0.9500 .
C13 C14 1.378(2) .
C13 H13A 0.9500 .
C14 C15 1.391(2) .
C14 H14A 0.9500 .
C15 C16 1.465(2) .
C16 C17 1.391(2) .
C17 C18 1.387(2) .
C17 H17A 0.9500 .
C18 C19 1.389(3) .
C18 H18A 0.9500 .
C19 C20 1.383(3) .
C19 H19A 0.9500 .
C20 H20A 0.9500 .
C21 C22 1.385(3) .
C21 H21A 0.9500 .
C22 C23 1.376(3) .
C22 H22A 0.9500 .
C23 C24 1.381(3) .
C23 H23A 0.9500 .
C24 C25 1.397(2) .
C24 H24A 0.9500 .
C25 C26 1.461(3) .
C26 C27 1.387(3) .
C27 C28 1.374(3) .
C27 H27A 0.9500 .
C28 C29 1.385(3) .
C28 H28A 0.9500 .
C29 C30 1.364(3) .
C29 H29A 0.9500 .
C30 H30A 0.9500 .
